data_9012217
loop_
_publ_author_name
'Yang, P.'
'Armbruster, T.'

_publ_section_title
;
 Na, K, Rb and Cs exchange in heulandite single-crystals: X-ray structure
 refinements at 100 K
 Sample: T = 100 K
;
_journal_name_full 'Journal of Solid State Chemistry'
_journal_page_first 140
_journal_page_last 149
_journal_paper_doi 10.1006/jssc.1996.0162
_journal_volume 123
_journal_year 1996
_chemical_compound_source 'Nasik, India'
_chemical_formula_structural Cs9Al9Si27O72*13H2O
_chemical_formula_sum 'Al4.34 Ca0.2 Cs4.16 H30 O42.35 Si13.66'
_space_group_IT_number 2
_symmetry_space_group_name_Hall '-P 1 (1/2*x+1/2*y,1/2*x-1/2*y,-z)'
_symmetry_space_group_name_H-M 'C -1'
_cell_angle_alpha 89.91
_cell_angle_beta 115.93
_cell_angle_gamma 90.18
_cell_formula_units_Z 2
_cell_length_a 17.7600
_cell_length_b 18.0950
_cell_length_c 7.428
_cell_volume 2146.791
_database_code_amcsd 0013887
_diffrn_ambient_temperature 100
_exptl_crystal_density_diffrn 2.737
_cod_original_formula_sum 'Cs4.16 Ca.2 (Si13.66 Al4.34) O42.35 H30'
_cod_database_code 9012217
_amcsd_formula_title Cs9Al9Si27O72*13H2O

loop_
_space_group_symop_operation_xyz
x,y,z
1/2+x,1/2+y,z
-x,-y,-z
1/2-x,1/2-y,-z

loop_
_atom_site_label
_atom_site_fract_x
_atom_site_fract_y
_atom_site_fract_z
_atom_site_occupancy
_atom_site_U_iso_or_equiv
_atom_site_type_symbol
_atom_site_attached_hydrogens
Cs1 0.49500 0.59820 0.57000 0.14000 0.05699 Cs 0
Cs11 0.50320 0.59900 0.44200 0.14000 0.08866 Cs 0
Cs2 -0.06860 0.00610 0.73430 0.35000 0.05091 Cs 0
Cs2* 0.05300 -0.00170 0.15100 0.14000 0.07092 Cs 0
Cs3 0.76310 0.49920 -0.05300 0.75000 0.02090 Cs 0
Cs3* 0.79600 0.50100 -0.00600 0.14000 0.03040 Cs 0
Cs4 0.00580 0.50070 0.54140 0.42000 0.03318 Cs 0
Ca -0.04890 0.49970 -0.19600 0.10000 0.02660 Ca 0
Si1 0.17853 0.16966 0.09830 0.92000 0.01089 Si 0
Al1 0.17853 0.16966 0.09830 0.08000 0.01089 Al 0
Si11 0.17828 0.82858 0.09600 0.84000 0.01077 Si 0
Al11 0.17828 0.82858 0.09600 0.16000 0.01077 Al 0
Si2 0.28386 0.08912 0.49100 0.74000 0.01064 Si 0
Al2 0.28386 0.08912 0.49100 0.26000 0.01064 Al 0
Si21 0.28449 0.91038 0.49080 0.30000 0.01279 Si 0
Al21 0.28449 0.91038 0.49080 0.70000 0.01279 Al 0
Si3 0.29198 0.30874 0.28600 0.68000 0.01102 Si 0
Al3 0.29198 0.30874 0.28600 0.32000 0.01102 Al 0
Si31 0.29229 0.69228 0.28650 0.93000 0.01001 Si 0
Al31 0.29229 0.69228 0.28650 0.07000 0.01001 Al 0
Si4 0.06757 0.29865 0.41700 0.77000 0.01178 Si 0
Al4 0.06757 0.29865 0.41700 0.23000 0.01178 Al 0
Si41 0.06688 0.69985 0.41970 0.96000 0.01089 Si 0
Al41 0.06688 0.69985 0.41970 0.04000 0.01089 Al 0
Si5 0.00070 0.21926 -0.00260 0.69000 0.01393 Si 0
Al5 0.00070 0.21926 -0.00260 0.31000 0.01393 Al 0
O1 0.29890 0.00140 0.53290 1.00000 0.02381 O 0
O2 0.23320 0.12060 0.61320 1.00000 0.02026 O 0
O21 0.23050 0.87770 0.61320 1.00000 0.01900 O 0
O3 0.18950 0.15610 0.89530 1.00000 0.02508 O 0
O31 0.18580 0.84030 0.88770 1.00000 0.02748 O 0
O4 0.22780 0.10200 0.24940 1.00000 0.02520 O 0
O41 0.22980 0.89560 0.24310 1.00000 0.02672 O 0
O5 -0.00160 0.32540 0.49360 1.00000 0.02292 O 0
O6 0.07990 0.16310 0.04860 1.00000 0.02419 O 0
O61 0.08070 0.83460 0.05210 1.00000 0.02710 O 0
O7 0.37830 0.27070 0.45140 1.00000 0.02647 O 0
O71 0.37420 0.73390 0.44850 1.00000 0.02938 O 0
O8 0.01600 0.27490 0.18340 1.00000 0.02976 O 0
O81 0.01300 0.72860 0.19460 1.00000 0.02736 O 0
O9 0.21520 0.24920 0.19840 1.00000 0.02305 O 0
O91 0.21440 0.74830 0.19240 1.00000 0.02381 O 0
O10 0.12450 0.37140 0.43380 1.00000 0.02685 O 0
O101 0.11950 0.62830 0.42000 1.00000 0.02571 O 0
Wat1 0.00000 0.00000 0.00000 0.39000 0.05003 O 2
Wat2 -0.07200 0.41440 0.02800 1.00000 0.11905 O 2
Wat21 -0.07760 0.58740 0.03400 1.00000 0.12665 O 2
Wat3 -0.07200 -0.00800 0.21900 0.16000 0.05003 O 2
Wat3*1 -0.06300 0.03900 0.24900 0.15000 0.05003 O 2
Wat3*2 -0.05700 -0.04400 0.28300 0.13000 0.05003 O 2
Wat4 -0.12600 0.00300 0.30900 0.23000 0.05003 O 2
Wat7 0.05700 0.02600 0.28900 0.31000 0.05003 O 2

loop_
_cod_changelog_entry_id
_cod_changelog_entry_author
_cod_changelog_entry_date
_cod_changelog_entry_text
1
;cod-tools version 3.8.0
Id: cif_guess_AMCSD_atom_types 9581 2023-05-17 12:35:41Z saulius
;
2023-05-18T11:41:55+03:00
;Derived atom types and hydrogen counts
from atom names that follow the AMCSD naming convention
(Wat == water, O-H == hydroxyl).
;
2
;cod-tools version 3.10.1
Id: cif_fix_AMCSD_atom_labels 10224 2024-08-07 11:09:31Z saulius
;
2024-08-07T19:40:06+03:00
;Changed the following '_atom_site_label' values:
the first duplicated label 'Wat3*'  converted to 'Wat3*1'
duplicated label 'Wat3*' at index 49 converted to 'Wat3*2'
;

loop_
_cod_related_entry_id
_cod_related_entry_database
_cod_related_entry_code
1 AMCSD 0013887
